data_4075893
loop_
_publ_author_name
'Derrah, Eric J.'
'Marlinga, Jazmin C.'
'Mitra, Debbie'
'Friesen, Dawn M.'
'Hall, Shaun A.'
'McDonald, Robert'
'Rosenberg, Lisa'

_publ_section_title
;
 Electronic Control of Conformation in Mixed-Phosphine Complexes of the
 Ruthenium \h5-Indenyl Fragment
;
_journal_issue 24
_journal_name_full Organometallics
_journal_page_first 5817
_journal_paper_doi 10.1021/om050259w
_journal_volume 24
_journal_year 2005
_chemical_formula_moiety 'C39 H46 P2 Ru'
_chemical_formula_sum 'C39 H46 P2 Ru'
_chemical_formula_weight 677.77
_chemical_name_systematic
;

 ?

;
_space_group_IT_number 14
_symmetry_cell_setting monoclinic
_symmetry_space_group_name_Hall '-P 2ybc'
_symmetry_space_group_name_H-M 'P 1 21/c 1'
_atom_sites_solution_hydrogens geom
_atom_sites_solution_primary direct
_atom_sites_solution_secondary difmap
_audit_creation_method 'manual editing of SHELXL template'
_cell_angle_alpha 90.00
_cell_angle_beta 112.1293(7)
_cell_angle_gamma 90.00
_cell_formula_units_Z 4
_cell_length_a 20.8844(9)
_cell_length_b 8.6214(4)
_cell_length_c 19.8587(9)
_cell_measurement_reflns_used 7191
_cell_measurement_temperature 193(2)
_cell_measurement_theta_max 26.38
_cell_measurement_theta_min 2.41
_cell_volume 3312.2(3)
_computing_cell_refinement 'Bruker SAINT (Bruker, 1997)'
_computing_data_collection 'Bruker SMART (Bruker, 1997)'
_computing_data_reduction 'Bruker SAINT (Bruker, 1997)'
_computing_molecular_graphics 'Bruker SHELXTL (Bruker, 1997)'
_computing_publication_material 'Bruker SHELXTL (Bruker, 1997)'
_computing_structure_refinement 'SHELXL-97 (Sheldrick, 1997)'
_computing_structure_solution 'SHELXS-97 (Sheldrick, 1990)'
_diffrn_ambient_temperature 193(2)
_diffrn_detector_area_resol_mean 8.192
_diffrn_measured_fraction_theta_full 0.998
_diffrn_measured_fraction_theta_max 0.998
_diffrn_measurement_device_type 'Bruker PLATFORM diffractometer/SMART 1000 CCD area detector'
_diffrn_measurement_method '\w scans'
_diffrn_radiation_monochromator graphite
_diffrn_radiation_source 'fine-focus sealed tube'
_diffrn_radiation_type MoK\a
_diffrn_radiation_wavelength 0.71073
_diffrn_reflns_av_R_equivalents 0.0171
_diffrn_reflns_av_sigmaI/netI 0.0156
_diffrn_reflns_limit_h_max 25
_diffrn_reflns_limit_h_min -26
_diffrn_reflns_limit_k_max 10
_diffrn_reflns_limit_k_min -10
_diffrn_reflns_limit_l_max 24
_diffrn_reflns_limit_l_min -24
_diffrn_reflns_number 24112
_diffrn_reflns_theta_full 26.38
_diffrn_reflns_theta_max 26.38
_diffrn_reflns_theta_min 1.05
_diffrn_standards_decay_% 0
_diffrn_standards_interval_time 0
_diffrn_standards_number 0
_exptl_absorpt_coefficient_mu 0.596
_exptl_absorpt_correction_T_max 0.8321
_exptl_absorpt_correction_T_min 0.6701
_exptl_absorpt_correction_type multi-scan
_exptl_absorpt_process_details 'SADABS (Sheldrick, 1996)'
_exptl_crystal_colour yellow
_exptl_crystal_density_diffrn 1.359
_exptl_crystal_density_method 'not measured'
_exptl_crystal_description prism
_exptl_crystal_F_000 1416
_exptl_crystal_size_max 0.73
_exptl_crystal_size_mid 0.50
_exptl_crystal_size_min 0.32
_refine_diff_density_max 0.481
_refine_diff_density_min -0.341
_refine_diff_density_rms 0.049
_refine_ls_extinction_method none
_refine_ls_goodness_of_fit_ref 1.064
_refine_ls_hydrogen_treatment mixed
_refine_ls_matrix_type full
_refine_ls_number_parameters 387
_refine_ls_number_reflns 6766
_refine_ls_number_restraints 0
_refine_ls_restrained_S_all 1.064
_refine_ls_R_factor_all 0.0221
_refine_ls_R_factor_gt 0.0208
_refine_ls_shift/su_max 0.001
_refine_ls_shift/su_mean 0.000
_refine_ls_structure_factor_coef Fsqd
_refine_ls_weighting_details 'calc w=1/[\s^2^(Fo^2^)+(0.0255P)^2^+2.0065P] where P=(Fo^2^+2Fc^2^)/3'
_refine_ls_weighting_scheme calc
_refine_ls_wR_factor_gt 0.0539
_refine_ls_wR_factor_ref 0.0555
_reflns_number_gt 6461
_reflns_number_total 6766
_reflns_threshold_expression I>2\s(I)
_cod_data_source_file om050259wsi20050826_080214.cif
_cod_data_source_block 5a
_cod_depositor_comments
;
The following automatic conversions were performed:

'_symmetry_cell_setting' value 'Monoclinic' changed to 'monoclinic'
according to /home/saulius/struct/CIF-dictionaries/cif_core.dic
dictionary named 'cif_core.dic' version 2.4.1 from 2010-06-29.

Automatic conversion script
Id: cif_fix_values 1715 2011-07-08 13:25:40Z adriana 
;
_cod_original_sg_symbol_H-M 'P 21/c'
_cod_database_code 4075893

loop_
_symmetry_equiv_pos_as_xyz
'x, y, z'
'-x, y+1/2, -z+1/2'
'-x, -y, -z'
'x, -y-1/2, z-1/2'

loop_
_atom_site_label
_atom_site_type_symbol
_atom_site_fract_x
_atom_site_fract_y
_atom_site_fract_z
_atom_site_U_iso_or_equiv
_atom_site_adp_type
_atom_site_occupancy
_atom_site_symmetry_multiplicity
_atom_site_calc_flag
_atom_site_refinement_flags
Ru Ru 0.244344(6) 0.335564(13) 0.056072(6) 0.01689(4) Uani 1 1 d .
H1 H 0.2897(10) 0.406(2) 0.1290(11) 0.041(5) Uiso 1 1 d .
P1 P 0.197608(18) 0.57747(4) 0.039880(19) 0.01791(8) Uani 1 1 d .
H1P H 0.2291(9) 0.691(2) 0.0182(10) 0.029(5) Uiso 1 1 d .
P2 P 0.336626(18) 0.40037(4) 0.029488(19) 0.01802(8) Uani 1 1 d .
C1 C 0.17091(8) 0.18778(19) 0.08726(9) 0.0266(3) Uani 1 1 d .
H1A H 0.1440 0.2221 0.1169 0.032 Uiso 1 1 calc R
C2 C 0.23818(9) 0.12160(19) 0.11469(9) 0.0276(3) Uani 1 1 d .
H2 H 0.2660 0.1000 0.1671 0.033 Uiso 1 1 calc R
C3 C 0.25675(8) 0.07764(18) 0.05593(9) 0.0269(3) Uani 1 1 d .
H3 H 0.2998 0.0212 0.0599 0.032 Uiso 1 1 calc R
C3A C 0.19782(8) 0.10480(18) -0.01023(9) 0.0243(3) Uani 1 1 d .
C4 C 0.18562(10) 0.0738(2) -0.08389(10) 0.0336(4) Uani 1 1 d .
H4 H 0.2211 0.0318 -0.0974 0.040 Uiso 1 1 calc R
C5 C 0.12186(11) 0.1054(2) -0.13541(10) 0.0402(4) Uani 1 1 d .
H5 H 0.1133 0.0848 -0.1851 0.048 Uiso 1 1 calc R
C6 C 0.06875(10) 0.1678(2) -0.11643(11) 0.0398(4) Uani 1 1 d .
H6 H 0.0248 0.1866 -0.1535 0.048 Uiso 1 1 calc R
C7 C 0.07887(9) 0.2021(2) -0.04583(10) 0.0324(4) Uani 1 1 d .
H7 H 0.0425 0.2451 -0.0340 0.039 Uiso 1 1 calc R
C7A C 0.14446(8) 0.17230(17) 0.00941(9) 0.0245(3) Uani 1 1 d .
C11 C 0.18958(8) 0.67940(17) 0.11857(8) 0.0210(3) Uani 1 1 d .
H11 H 0.1691 0.7837 0.1012 0.025 Uiso 1 1 calc R
C12 C 0.25996(8) 0.7059(2) 0.17953(8) 0.0261(3) Uani 1 1 d .
H12A H 0.2894 0.7681 0.1607 0.031 Uiso 1 1 calc R
H12B H 0.2829 0.6046 0.1959 0.031 Uiso 1 1 calc R
C13 C 0.25285(9) 0.7901(2) 0.24419(9) 0.0340(4) Uani 1 1 d .
H13A H 0.2989 0.7996 0.2838 0.041 Uiso 1 1 calc R
H13B H 0.2347 0.8960 0.2292 0.041 Uiso 1 1 calc R
C14 C 0.20441(10) 0.7031(3) 0.27208(9) 0.0395(4) Uani 1 1 d .
H14A H 0.1993 0.7617 0.3126 0.047 Uiso 1 1 calc R
H14B H 0.2243 0.6003 0.2908 0.047 Uiso 1 1 calc R
C15 C 0.13386(10) 0.6821(2) 0.21148(10) 0.0365(4) Uani 1 1 d .
H15A H 0.1127 0.7850 0.1950 0.044 Uiso 1 1 calc R
H15B H 0.1032 0.6235 0.2302 0.044 Uiso 1 1 calc R
C16 C 0.14038(8) 0.5948(2) 0.14727(9) 0.0291(3) Uani 1 1 d .
H16A H 0.0942 0.5856 0.1078 0.035 Uiso 1 1 calc R
H16B H 0.1580 0.4888 0.1628 0.035 Uiso 1 1 calc R
C21 C 0.11045(7) 0.60093(17) -0.03239(8) 0.0206(3) Uani 1 1 d .
H21 H 0.0796 0.5214 -0.0237 0.025 Uiso 1 1 calc R
C22 C 0.11510(8) 0.5644(2) -0.10608(8) 0.0271(3) Uani 1 1 d .
H22A H 0.1479 0.6374 -0.1146 0.033 Uiso 1 1 calc R
H22B H 0.1334 0.4581 -0.1048 0.033 Uiso 1 1 calc R
C23 C 0.04505(9) 0.5769(2) -0.16885(9) 0.0360(4) Uani 1 1 d .
H23A H 0.0512 0.5601 -0.2154 0.043 Uiso 1 1 calc R
H23B H 0.0140 0.4949 -0.1639 0.043 Uiso 1 1 calc R
C24 C 0.01192(10) 0.7352(2) -0.17031(10) 0.0400(4) Uani 1 1 d .
H24A H 0.0402 0.8165 -0.1810 0.048 Uiso 1 1 calc R
H24B H -0.0347 0.7371 -0.2093 0.048 Uiso 1 1 calc R
C25 C 0.00626(9) 0.7690(2) -0.09777(10) 0.0342(4) Uani 1 1 d .
H25A H -0.0256 0.6933 -0.0894 0.041 Uiso 1 1 calc R
H25B H -0.0135 0.8739 -0.0991 0.041 Uiso 1 1 calc R
C26 C 0.07670(8) 0.76005(19) -0.03498(9) 0.0258(3) Uani 1 1 d .
H26A H 0.0708 0.7788 0.0115 0.031 Uiso 1 1 calc R
H26B H 0.1073 0.8420 -0.0410 0.031 Uiso 1 1 calc R
C31 C 0.35970(7) 0.60572(17) 0.02576(8) 0.0211(3) Uani 1 1 d .
C32 C 0.38956(8) 0.68500(18) 0.09135(9) 0.0261(3) Uani 1 1 d .
H32 H 0.3939 0.6349 0.1355 0.031 Uiso 1 1 calc R
C33 C 0.41299(9) 0.83532(19) 0.09326(10) 0.0321(4) Uani 1 1 d .
H33 H 0.4339 0.8873 0.1385 0.039 Uiso 1 1 calc R
C34 C 0.40595(10) 0.9103(2) 0.02921(11) 0.0391(4) Uani 1 1 d .
H34 H 0.4234 1.0124 0.0304 0.047 Uiso 1 1 calc R
C35 C 0.37347(12) 0.8358(2) -0.03649(11) 0.0418(5) Uani 1 1 d .
H35 H 0.3668 0.8886 -0.0806 0.050 Uiso 1 1 calc R
C36 C 0.35039(10) 0.6837(2) -0.03832(10) 0.0319(4) Uani 1 1 d .
H36 H 0.3282 0.6331 -0.0837 0.038 Uiso 1 1 calc R
C41 C 0.33924(8) 0.32786(17) -0.05711(8) 0.0219(3) Uani 1 1 d .
C42 C 0.27783(9) 0.3344(2) -0.11789(9) 0.0298(4) Uani 1 1 d .
H42 H 0.2375 0.3755 -0.1132 0.036 Uiso 1 1 calc R
C43 C 0.27441(10) 0.2819(2) -0.18523(9) 0.0365(4) Uani 1 1 d .
H43 H 0.2321 0.2884 -0.2261 0.044 Uiso 1 1 calc R
C44 C 0.33226(11) 0.2203(2) -0.19302(9) 0.0380(4) Uani 1 1 d .
H44 H 0.3298 0.1832 -0.2390 0.046 Uiso 1 1 calc R
C45 C 0.39387(10) 0.2130(2) -0.13334(10) 0.0368(4) Uani 1 1 d .
H45 H 0.4339 0.1711 -0.1385 0.044 Uiso 1 1 calc R
C46 C 0.39768(9) 0.2666(2) -0.06587(9) 0.0285(3) Uani 1 1 d .
H46 H 0.4403 0.2615 -0.0254 0.034 Uiso 1 1 calc R
C51 C 0.42118(8) 0.33802(17) 0.09768(8) 0.0212(3) Uani 1 1 d .
C52 C 0.42357(8) 0.23511(19) 0.15266(8) 0.0259(3) Uani 1 1 d .
H52 H 0.3818 0.1941 0.1538 0.031 Uiso 1 1 calc R
C53 C 0.48655(9) 0.1915(2) 0.20604(9) 0.0347(4) Uani 1 1 d .
H53 H 0.4875 0.1201 0.2428 0.042 Uiso 1 1 calc R
C54 C 0.54754(9) 0.2520(2) 0.20542(10) 0.0382(4) Uani 1 1 d .
H54 H 0.5905 0.2219 0.2416 0.046 Uiso 1 1 calc R
C55 C 0.54612(9) 0.3568(2) 0.15193(10) 0.0351(4) Uani 1 1 d .
H55 H 0.5880 0.3997 0.1520 0.042 Uiso 1 1 calc R
C56 C 0.48362(8) 0.3988(2) 0.09842(9) 0.0278(3) Uani 1 1 d .
H56 H 0.4831 0.4699 0.0617 0.033 Uiso 1 1 calc R

loop_
_atom_site_aniso_label
_atom_site_aniso_U_11
_atom_site_aniso_U_22
_atom_site_aniso_U_33
_atom_site_aniso_U_23
_atom_site_aniso_U_13
_atom_site_aniso_U_12
Ru 0.01599(7) 0.01914(7) 0.01617(6) 0.00006(4) 0.00676(5) -0.00052(4)
P1 0.01628(17) 0.02074(18) 0.01681(17) -0.00071(13) 0.00632(13) -0.00062(13)
P2 0.01669(17) 0.02115(18) 0.01662(17) 0.00108(13) 0.00672(13) -0.00009(14)
C1 0.0274(8) 0.0272(8) 0.0300(8) -0.0013(6) 0.0164(7) -0.0072(6)
C2 0.0318(8) 0.0238(8) 0.0261(8) 0.0049(6) 0.0095(7) -0.0052(6)
C3 0.0253(8) 0.0205(7) 0.0346(9) 0.0012(6) 0.0111(7) 0.0011(6)
C3A 0.0246(7) 0.0194(7) 0.0299(8) -0.0030(6) 0.0115(6) -0.0038(6)
C4 0.0437(10) 0.0280(8) 0.0332(9) -0.0089(7) 0.0191(8) -0.0073(7)
C5 0.0541(12) 0.0349(10) 0.0262(9) -0.0068(7) 0.0090(8) -0.0122(9)
C6 0.0349(10) 0.0309(9) 0.0381(10) 0.0005(7) -0.0038(8) -0.0078(7)
C7 0.0214(8) 0.0258(8) 0.0451(10) -0.0017(7) 0.0069(7) -0.0042(6)
C7A 0.0234(8) 0.0197(7) 0.0314(8) -0.0017(6) 0.0116(6) -0.0047(6)
C11 0.0202(7) 0.0234(7) 0.0205(7) -0.0029(6) 0.0088(6) -0.0009(6)
C12 0.0209(7) 0.0342(8) 0.0225(7) -0.0060(6) 0.0075(6) -0.0026(6)
C13 0.0319(9) 0.0445(10) 0.0256(8) -0.0132(7) 0.0108(7) -0.0077(8)
C14 0.0440(10) 0.0556(12) 0.0237(8) -0.0071(8) 0.0182(8) -0.0034(9)
C15 0.0347(9) 0.0495(11) 0.0341(9) -0.0075(8) 0.0231(8) -0.0068(8)
C16 0.0265(8) 0.0358(9) 0.0284(8) -0.0057(7) 0.0145(7) -0.0077(7)
C21 0.0168(7) 0.0237(7) 0.0202(7) 0.0008(6) 0.0057(5) -0.0014(6)
C22 0.0259(8) 0.0334(9) 0.0213(7) -0.0006(6) 0.0079(6) -0.0014(6)
C23 0.0366(9) 0.0404(10) 0.0226(8) -0.0021(7) 0.0018(7) -0.0008(8)
C24 0.0377(10) 0.0395(10) 0.0288(9) 0.0050(8) -0.0035(7) 0.0018(8)
C25 0.0230(8) 0.0323(9) 0.0390(9) 0.0019(7) 0.0022(7) 0.0042(7)
C26 0.0223(7) 0.0256(8) 0.0268(8) 0.0000(6) 0.0062(6) 0.0015(6)
C31 0.0167(7) 0.0225(7) 0.0266(7) 0.0022(6) 0.0109(6) 0.0012(6)
C32 0.0252(8) 0.0258(8) 0.0279(8) 0.0009(6) 0.0105(6) 0.0004(6)
C33 0.0285(8) 0.0256(8) 0.0422(10) -0.0052(7) 0.0132(7) -0.0002(6)
C34 0.0459(11) 0.0207(8) 0.0604(12) 0.0016(8) 0.0311(9) -0.0010(7)
C35 0.0623(13) 0.0294(10) 0.0441(11) 0.0109(8) 0.0318(10) 0.0037(8)
C36 0.0413(10) 0.0291(9) 0.0281(8) 0.0038(7) 0.0163(7) 0.0023(7)
C41 0.0258(8) 0.0220(7) 0.0204(7) 0.0007(6) 0.0114(6) -0.0021(6)
C42 0.0276(8) 0.0372(9) 0.0249(8) 0.0002(7) 0.0101(7) -0.0002(7)
C43 0.0409(10) 0.0458(11) 0.0204(8) -0.0007(7) 0.0087(7) -0.0052(8)
C44 0.0565(12) 0.0376(10) 0.0259(8) -0.0042(7) 0.0225(8) -0.0030(9)
C45 0.0455(11) 0.0386(10) 0.0356(9) -0.0009(8) 0.0257(8) 0.0067(8)
C46 0.0305(8) 0.0307(8) 0.0272(8) 0.0009(7) 0.0140(7) 0.0028(7)
C51 0.0192(7) 0.0234(7) 0.0202(7) -0.0014(5) 0.0064(6) 0.0018(6)
C52 0.0235(8) 0.0285(8) 0.0235(7) 0.0016(6) 0.0063(6) -0.0010(6)
C53 0.0320(9) 0.0402(10) 0.0259(8) 0.0091(7) 0.0041(7) 0.0031(7)
C54 0.0226(8) 0.0532(12) 0.0307(9) 0.0063(8) 0.0008(7) 0.0070(8)
C55 0.0190(8) 0.0486(11) 0.0358(9) 0.0023(8) 0.0081(7) 0.0008(7)
C56 0.0222(8) 0.0347(9) 0.0274(8) 0.0036(7) 0.0104(6) 0.0021(6)

loop_
_atom_type_symbol
_atom_type_description
_atom_type_scat_dispersion_real
_atom_type_scat_dispersion_imag
_atom_type_scat_source
C C 0.0033 0.0016 'International Tables Vol C Tables 4.2.6.8 and 6.1.1.4'
H H 0.0000 0.0000 'International Tables Vol C Tables 4.2.6.8 and 6.1.1.4'
P P 0.1023 0.0942 'International Tables Vol C Tables 4.2.6.8 and 6.1.1.4'
Ru Ru -1.2594 0.8363 'International Tables Vol C Tables 4.2.6.8 and 6.1.1.4'

loop_
_geom_angle_atom_site_label_1
_geom_angle_atom_site_label_2
_geom_angle_atom_site_label_3
_geom_angle
C2 Ru C3 37.03(6)
C2 Ru P2 123.72(4)
C3 Ru P2 97.84(4)
C2 Ru C1 37.11(6)
C3 Ru C1 61.95(6)
P2 Ru C1 159.41(4)
C2 Ru P1 137.12(5)
C3 Ru P1 162.67(4)
P2 Ru P1 95.680(14)
C1 Ru P1 104.91(4)
C2 Ru C3A 60.10(6)
C3 Ru C3A 36.19(5)
P2 Ru C3A 106.53(4)
C1 Ru C3A 60.09(6)
P1 Ru C3A 128.62(4)
C2 Ru C7A 59.89(6)
C3 Ru C7A 60.00(6)
P2 Ru C7A 138.82(4)
C1 Ru C7A 35.90(6)
P1 Ru C7A 102.68(4)
C3A Ru C7A 34.97(5)
C2 Ru H1 88.5(8)
C3 Ru H1 111.6(8)
P2 Ru H1 81.0(8)
C1 Ru H1 102.1(8)
P1 Ru H1 81.2(8)
C3A Ru H1 146.8(8)
C7A Ru H1 137.8(8)
C11 P1 C21 103.08(7)
C11 P1 Ru 119.06(5)
C21 P1 Ru 116.94(5)
C11 P1 H1P 97.8(8)
C21 P1 H1P 97.5(8)
Ru P1 H1P 118.7(8)
C31 P2 C41 100.80(7)
C31 P2 C51 96.68(7)
C41 P2 C51 103.15(7)
C31 P2 Ru 120.49(5)
C41 P2 Ru 117.50(5)
C51 P2 Ru 114.86(5)
C2 C1 C7A 107.37(14)
C2 C1 Ru 69.84(9)
C7A C1 Ru 77.44(9)
C3 C2 C1 109.30(14)
C3 C2 Ru 72.57(9)
C1 C2 Ru 73.05(9)
C2 C3 C3A 107.67(14)
C2 C3 Ru 70.41(9)
C3A C3 Ru 77.31(9)
C4 C3A C7A 120.16(15)
C4 C3A C3 132.25(15)
C7A C3A C3 107.57(14)
C4 C3A Ru 127.40(11)
C7A C3A Ru 73.02(8)
C3 C3A Ru 66.51(8)
C5 C4 C3A 118.85(17)
C4 C5 C6 121.34(17)
C7 C6 C5 121.61(17)
C6 C7 C7A 118.96(17)
C7 C7A C3A 119.05(15)
C7 C7A C1 132.99(15)
C3A C7A C1 107.85(14)
C7 C7A Ru 129.74(11)
C3A C7A Ru 72.01(8)
C1 C7A Ru 66.66(8)
C12 C11 C16 110.82(13)
C12 C11 P1 111.90(10)
C16 C11 P1 111.93(10)
C11 C12 C13 111.53(13)
C14 C13 C12 111.07(15)
C13 C14 C15 110.43(15)
C14 C15 C16 110.73(15)
C15 C16 C11 110.96(13)
C26 C21 C22 110.15(12)
C26 C21 P1 115.32(10)
C22 C21 P1 108.60(10)
C23 C22 C21 112.25(13)
C24 C23 C22 111.52(14)
C25 C24 C23 110.53(15)
C24 C25 C26 111.66(14)
C25 C26 C21 111.15(13)
C36 C31 C32 118.61(15)
C36 C31 P2 123.64(12)
C32 C31 P2 117.73(11)
C33 C32 C31 121.02(16)
C32 C33 C34 119.93(17)
C35 C34 C33 119.72(16)
C34 C35 C36 120.27(17)
C31 C36 C35 120.33(17)
C42 C41 C46 117.97(14)
C42 C41 P2 116.88(12)
C46 C41 P2 125.15(12)
C43 C42 C41 121.23(16)
C44 C43 C42 120.24(17)
C43 C44 C45 119.48(16)
C44 C45 C46 120.47(17)
C45 C46 C41 120.60(16)
C52 C51 C56 118.16(14)
C52 C51 P2 120.00(11)
C56 C51 P2 121.73(12)
C51 C52 C53 120.84(15)
C54 C53 C52 120.02(16)
C53 C54 C55 119.97(15)
C56 C55 C54 120.03(16)
C55 C56 C51 120.96(15)

loop_
_geom_bond_atom_site_label_1
_geom_bond_atom_site_label_2
_geom_bond_distance
Ru C2 2.2107(15)
Ru C3 2.2388(16)
Ru P2 2.2521(4)
Ru C1 2.2527(15)
Ru P1 2.2736(4)
Ru C3A 2.3816(15)
Ru C7A 2.3948(15)
Ru H1 1.53(2)
P1 C11 1.8545(15)
P1 C21 1.8562(14)
P1 H1P 1.338(18)
P2 C31 1.8436(15)
P2 C41 1.8499(15)
P2 C51 1.8546(15)
C1 C2 1.421(2)
C1 C7A 1.439(2)
C2 C3 1.413(2)
C3 C3A 1.441(2)
C3A C4 1.412(2)
C3A C7A 1.435(2)
C4 C5 1.367(3)
C5 C6 1.406(3)
C6 C7 1.369(3)
C7 C7A 1.419(2)
C11 C12 1.529(2)
C11 C16 1.534(2)
C12 C13 1.530(2)
C13 C14 1.522(3)
C14 C15 1.522(3)
C15 C16 1.530(2)
C21 C26 1.534(2)
C21 C22 1.535(2)
C22 C23 1.527(2)
C23 C24 1.526(3)
C24 C25 1.517(3)
C25 C26 1.531(2)
C31 C36 1.387(2)
C31 C32 1.393(2)
C32 C33 1.381(2)
C33 C34 1.384(3)
C34 C35 1.381(3)
C35 C36 1.393(3)
C41 C42 1.392(2)
C41 C46 1.400(2)
C42 C43 1.388(2)
C43 C44 1.381(3)
C44 C45 1.384(3)
C45 C46 1.391(2)
C51 C52 1.393(2)
C51 C56 1.400(2)
C52 C53 1.395(2)
C53 C54 1.381(3)
C54 C55 1.386(3)
C55 C56 1.385(2)

loop_
_geom_torsion_atom_site_label_1
_geom_torsion_atom_site_label_2
_geom_torsion_atom_site_label_3
_geom_torsion_atom_site_label_4
_geom_torsion
C2 Ru P1 C11 41.43(8)
C3 Ru P1 C11 102.25(15)
P2 Ru P1 C11 -116.55(6)
C1 Ru P1 C11 63.60(7)
C3A Ru P1 C11 127.00(7)
C7A Ru P1 C11 100.54(7)
C2 Ru P1 C21 -83.51(8)
C3 Ru P1 C21 -22.69(16)
P2 Ru P1 C21 118.51(5)
C1 Ru P1 C21 -61.34(7)
C3A Ru P1 C21 2.06(7)
C7A Ru P1 C21 -24.40(7)
C2 Ru P2 C31 -148.13(8)
C3 Ru P2 C31 -176.85(7)
C1 Ru P2 C31 -166.41(13)
P1 Ru P2 C31 14.01(6)
C3A Ru P2 C31 147.14(7)
C7A Ru P2 C31 130.67(8)
C2 Ru P2 C41 88.39(8)
C3 Ru P2 C41 59.67(7)
C1 Ru P2 C41 70.11(13)
P1 Ru P2 C41 -109.47(6)
C3A Ru P2 C41 23.66(7)
C7A Ru P2 C41 7.19(8)
C2 Ru P2 C51 -33.20(7)
C3 Ru P2 C51 -61.92(7)
C1 Ru P2 C51 -51.47(13)
P1 Ru P2 C51 128.94(5)
C3A Ru P2 C51 -97.92(7)
C7A Ru P2 C51 -114.39(8)
C3 Ru C1 C2 37.35(9)
P2 Ru C1 C2 25.61(18)
P1 Ru C1 C2 -154.82(9)
C3A Ru C1 C2 78.89(10)
C7A Ru C1 C2 114.05(14)
C2 Ru C1 C7A -114.05(14)
C3 Ru C1 C7A -76.71(10)
P2 Ru C1 C7A -88.45(15)
P1 Ru C1 C7A 91.13(9)
C3A Ru C1 C7A -35.17(9)
C7A C1 C2 C3 5.06(18)
Ru C1 C2 C3 -63.99(11)
C7A C1 C2 Ru 69.05(11)
P2 Ru C2 C3 -52.23(10)
C1 Ru C2 C3 117.25(14)
P1 Ru C2 C3 154.42(8)
C3A Ru C2 C3 38.39(9)
C7A Ru C2 C3 79.00(10)
C3 Ru C2 C1 -117.25(14)
P2 Ru C2 C1 -169.47(8)
P1 Ru C2 C1 37.17(12)
C3A Ru C2 C1 -78.85(10)
C7A Ru C2 C1 -38.25(9)
C1 C2 C3 C3A -4.72(18)
Ru C2 C3 C3A -69.01(11)
C1 C2 C3 Ru 64.30(11)
P2 Ru C3 C2 138.42(9)
C1 Ru C3 C2 -37.44(9)
P1 Ru C3 C2 -80.59(17)
C3A Ru C3 C2 -114.23(13)
C7A Ru C3 C2 -78.66(10)
C2 Ru C3 C3A 114.23(13)
P2 Ru C3 C3A -107.35(8)
C1 Ru C3 C3A 76.79(10)
P1 Ru C3 C3A 33.6(2)
C7A Ru C3 C3A 35.57(9)
C2 C3 C3A C4 -175.63(17)
Ru C3 C3A C4 119.99(18)
C2 C3 C3A C7A 2.52(17)
Ru C3 C3A C7A -61.85(11)
C2 C3 C3A Ru 64.37(11)
C2 Ru C3A C4 -165.49(17)
C3 Ru C3A C4 -126.19(19)
P2 Ru C3A C4 -45.67(15)
C1 Ru C3A C4 151.43(17)
P1 Ru C3A C4 66.00(16)
C7A Ru C3A C4 115.32(19)
C2 Ru C3A C7A 79.18(10)
C3 Ru C3A C7A 118.49(13)
P2 Ru C3A C7A -160.99(8)
C1 Ru C3A C7A 36.11(9)
P1 Ru C3A C7A -49.32(10)
C2 Ru C3A C3 -39.30(9)
P2 Ru C3A C3 80.52(9)
C1 Ru C3A C3 -82.38(10)
P1 Ru C3A C3 -167.81(8)
C7A Ru C3A C3 -118.49(13)
C7A C3A C4 C5 -1.7(2)
C3 C3A C4 C5 176.26(17)
Ru C3A C4 C5 -92.79(19)
C3A C4 C5 C6 0.1(3)
C4 C5 C6 C7 1.1(3)
C5 C6 C7 C7A -0.6(3)
C6 C7 C7A C3A -1.0(2)
C6 C7 C7A C1 -176.84(17)
C6 C7 C7A Ru 89.11(19)
C4 C3A C7A C7 2.2(2)
C3 C3A C7A C7 -176.22(14)
Ru C3A C7A C7 126.05(14)
C4 C3A C7A C1 178.98(14)
C3 C3A C7A C1 0.56(17)
Ru C3A C7A C1 -57.16(10)
C4 C3A C7A Ru -123.85(15)
C3 C3A C7A Ru 57.73(10)
C2 C1 C7A C7 172.74(17)
Ru C1 C7A C7 -123.34(18)
C2 C1 C7A C3A -3.41(17)
Ru C1 C7A C3A 60.50(11)
C2 C1 C7A Ru -63.91(10)
C2 Ru C7A C7 166.94(18)
C3 Ru C7A C7 -150.02(18)
P2 Ru C7A C7 -84.89(16)
C1 Ru C7A C7 127.4(2)
P1 Ru C7A C7 29.40(16)
C3A Ru C7A C7 -113.20(19)
C2 Ru C7A C3A -79.85(10)
C3 Ru C7A C3A -36.81(9)
P2 Ru C7A C3A 28.31(12)
C1 Ru C7A C3A -119.42(14)
P1 Ru C7A C3A 142.60(8)
C2 Ru C7A C1 39.57(10)
C3 Ru C7A C1 82.61(10)
P2 Ru C7A C1 147.73(8)
P1 Ru C7A C1 -97.98(9)
C3A Ru C7A C1 119.42(14)
C21 P1 C11 C12 -167.32(11)
Ru P1 C11 C12 61.29(12)
C21 P1 C11 C16 67.60(12)
Ru P1 C11 C16 -63.79(12)
C16 C11 C12 C13 -54.34(18)
P1 C11 C12 C13 179.97(12)
C11 C12 C13 C14 55.6(2)
C12 C13 C14 C15 -57.2(2)
C13 C14 C15 C16 58.0(2)
C14 C15 C16 C11 -57.2(2)
C12 C11 C16 C15 55.07(18)
P1 C11 C16 C15 -179.25(12)
C11 P1 C21 C26 39.60(12)
Ru P1 C21 C26 172.25(9)
C11 P1 C21 C22 163.75(11)
Ru P1 C21 C22 -63.61(11)
C26 C21 C22 C23 -54.25(18)
P1 C21 C22 C23 178.58(12)
C21 C22 C23 C24 54.9(2)
C22 C23 C24 C25 -55.2(2)
C23 C24 C25 C26 56.5(2)
C24 C25 C26 C21 -57.00(19)
C22 C21 C26 C25 54.85(17)
P1 C21 C26 C25 178.18(11)
C41 P2 C31 C36 23.45(15)
C51 P2 C31 C36 128.25(14)
Ru P2 C31 C36 -107.68(13)
C41 P2 C31 C32 -155.03(12)
C51 P2 C31 C32 -50.23(13)
Ru P2 C31 C32 73.84(12)
C36 C31 C32 C33 -3.5(2)
P2 C31 C32 C33 175.05(12)
C31 C32 C33 C34 1.0(3)
C32 C33 C34 C35 2.1(3)
C33 C34 C35 C36 -2.6(3)
C32 C31 C36 C35 2.9(2)
P2 C31 C36 C35 -175.54(14)
C34 C35 C36 C31 0.1(3)
C31 P2 C41 C42 -90.72(13)
C51 P2 C41 C42 169.71(12)
Ru P2 C41 C42 42.24(14)
C31 P2 C41 C46 89.74(14)
C51 P2 C41 C46 -9.83(15)
Ru P2 C41 C46 -137.29(12)
C46 C41 C42 C43 0.0(2)
P2 C41 C42 C43 -179.60(14)
C41 C42 C43 C44 0.7(3)
C42 C43 C44 C45 -0.8(3)
C43 C44 C45 C46 0.2(3)
C44 C45 C46 C41 0.4(3)
C42 C41 C46 C45 -0.5(2)
P2 C41 C46 C45 179.05(13)
C31 P2 C51 C52 139.31(13)
C41 P2 C51 C52 -117.91(13)
Ru P2 C51 C52 11.20(14)
C31 P2 C51 C56 -36.78(14)
C41 P2 C51 C56 65.99(14)
Ru P2 C51 C56 -164.90(11)
C56 C51 C52 C53 -1.3(2)
P2 C51 C52 C53 -177.54(13)
C51 C52 C53 C54 0.9(3)
C52 C53 C54 C55 0.3(3)
C53 C54 C55 C56 -1.0(3)
C54 C55 C56 C51 0.6(3)
C52 C51 C56 C55 0.6(2)
P2 C51 C56 C55 176.74(13)
P2 Ru P1 H1P 2.2(9)
C1 Ru P1 H1P -177.7(9)
C2 Ru P1 H1P 160.1(9)
C3 Ru P1 H1P -139.0(9)
C3A Ru P1 H1P -114.3(9)
C7A Ru P1 H1P -140.8(9)
H1 Ru P1 C11 -36.6(8)
H1 Ru P1 C21 -161.6(8)
H1 Ru P1 H1P 82.1(12)
H1 Ru P2 C31 -66.1(8)
H1 Ru P2 C41 170.4(8)
H1 Ru P2 C51 48.8(8)
H1 Ru C1 C2 -70.9(8)
H1 Ru C1 C7A 175.1(8)
H1 Ru C2 C3 -130.3(8)
H1 Ru C3 C3A 169.3(8)
H1 Ru C3A C4 -144.6(14)
H1 Ru C3A C7A 100.1(14)
H1 Ru C7A C7 120.2(12)
H1P P1 C11 C12 -67.8(8)
H1P P1 C11 C16 167.2(8)
H1P P1 C21 C22 63.9(8)
H1P P1 C21 C26 -60.2(8)
